data_2102794
loop_
_publ_author_name
'Baikie, T'
'Elcombe, M'
'Kim, J.Y'
'Mercier, P.H.J'
'Mitchell, L.D'
'White, T.J'
'Whitfield, P.S'

_publ_contact_author_address
;School of Materials Science and Engineering
Nanyang Technological University
50 Nanyang Avenue
Singapore
639798
;
_publ_contact_author_email tjwhite@ntu.edu.sg
_publ_contact_author_fax 65000000000000E294
_publ_contact_author_name 'TJ White'
_publ_contact_author_phone 65000000000000E294
_publ_section_title
;
 Triclinic apatites
;
_journal_coeditor_code LM5005
_journal_date_accepted 2006-12-08
_journal_date_recd_electronic 2006-11-21
_journal_issue 2
_journal_name_full 'Acta Crystallographica, Section B'
_journal_page_first 251
_journal_page_last 256
_journal_paper_category FA
_journal_paper_doi 10.1107/S0108768106053316
_journal_volume 63
_journal_year 2007
_chemical_formula_sum 'Ca5 V3 O12 F'
_space_group_IT_number 2
_symmetry_space_group_name_Hall '-P 1'
_symmetry_space_group_name_H-M 'P -1'
_cell_angle_alpha 90.637(3)
_cell_angle_beta 89.172(3)
_cell_angle_gamma 120.136(2)
_cell_length_a 9.6987(3)
_cell_length_b 9.6933(3)
_cell_length_c 7.0170(2)
_cell_volume 570.46(4)
_database_code_amcsd 0009952
_exptl_crystal_density_diffrn 3.285
_cod_data_source_file lm5005.cif
_cod_original_sg_symbol_H-M P-1
_cod_database_code 2102794
_amcsd_formula_title Ca5V3O12F

loop_
_space_group_symop_operation_xyz
'-x, -y, -z'
'x, y, z'

loop_
_atom_site_type_symbol
_atom_site_label
_atom_site_fract_x
_atom_site_fract_y
_atom_site_fract_z
_atom_site_occupancy
Ca Ca1 0.244(2) 0.004(2) 0.250(2) 1
Ca Ca2 0.001(2) 0.245(2) 0.261(2) 1
Ca Ca3 0.762(2) 0.7690(10) 0.244(2) 1
Ca Ca4 0.339(2) 0.654(2) 0.000(2) 1
Ca Ca5 0.336(2) 0.677(2) 0.497(2) 1
V V1 0.396(2) 0.373(2) 0.257(2) 1
V V2 0.633(2) 0.026(2) 0.248(2) 1
V V3 0.970(2) 0.602(2) 0.240(2) 1
O O1 0.3100(10) 0.4860(10) 0.267(2) 1
O O2 0.5100(10) 0.8270(10) 0.249(2) 1
O O3 0.176(2) 0.689(2) 0.230(2) 1
O O4 0.604(2) 0.4740(10) 0.270(2) 1
O O5 0.5270(10) 0.1290(10) 0.2240(10) 1
O O6 0.870(2) 0.404(2) 0.271(2) 1
O O7 0.3420(10) 0.256(2) 0.064(2) 1
O O8 0.765(2) 0.0740(10) 0.071(2) 1
O O9 0.901(2) 0.6470(10) 0.049(2) 1
O O10 0.662(2) 0.758(2) 0.555(2) 1
O O11 0.266(2) 0.903(2) 0.550(2) 1
O O12 0.0690(10) 0.3080(10) 0.575(2) 1
F F 0.006(2) 0.005(2) 0.252(2) 1

loop_
_cod_related_entry_id
_cod_related_entry_database
_cod_related_entry_code
1 AMCSD 0009952
